data_4518044
loop_
_publ_author_name
'Garrido-Gonz\'alez, Jos\'e J.'
'Iglesias Aparicio, Ma Mercedes'
'Garc\'ia, Miguel Mart\'inez'
'Sim\'on, Luis'
'Sanz, Francisca'
'Mor\'an, Joaqu\'in R.'
'Fuentes de Arriba, \'Angel L.'

_publ_section_title
;
 An Enzyme Model Which Mimics Chymotrypsin and N-Terminal Hydrolases
;
_journal_name_full 'ACS Catalysis'
_journal_page_first 11162
_journal_paper_doi 10.1021/acscatal.0c02121
_journal_year 2020
_chemical_absolute_configuration rm
_chemical_formula_moiety 'C34 H34 Cl N4 O5 P'
_chemical_formula_sum 'C34 H34 Cl N4 O5 P'
_chemical_formula_weight 645.07
_space_group_IT_number 2
_space_group_name_Hall '-P 1'
_space_group_name_H-M_alt 'P -1'
_symmetry_cell_setting triclinic
_symmetry_space_group_name_Hall '-P 1'
_symmetry_space_group_name_H-M 'P -1'
_atom_sites_solution_hydrogens geom
_atom_sites_solution_primary direct
_atom_sites_solution_secondary difmap
_audit_creation_method SHELXL-97
_cell_angle_alpha 97.310(3)
_cell_angle_beta 112.090(2)
_cell_angle_gamma 95.568(2)
_cell_formula_units_Z 2
_cell_length_a 10.7050(3)
_cell_length_b 11.4472(4)
_cell_length_c 13.9654(5)
_cell_measurement_reflns_used 2610
_cell_measurement_temperature 298(2)
_cell_measurement_theta_max 66.24
_cell_measurement_theta_min 3.47
_cell_volume 1553.18(9)
_computing_cell_refinement 'SAINT-97 (Bruker 2006)'
_computing_data_collection 'APEX 2 (Bruker 2006)'
_computing_data_reduction 'SAINT-97 (Bruker 2006)'
_computing_molecular_graphics 'Mercury 2.3 (Macrae et al, 2008)'
_computing_publication_material 'Bruker SHELXTL'
_computing_structure_refinement 'SHELXL (Sheldrick, 1997)'
_computing_structure_solution 'SHELXS (Sheldrick, 1990)'
_diffrn_ambient_temperature 298(2)
_diffrn_measured_fraction_theta_full 0.888
_diffrn_measured_fraction_theta_max 0.888
_diffrn_measurement_device_type 'CCD area detector'
_diffrn_measurement_method 'phi and omega scans'
_diffrn_radiation_monochromator graphite
_diffrn_radiation_source 'fine-focus sealed tube'
_diffrn_radiation_type CuK\a
_diffrn_radiation_wavelength 1.54178
_diffrn_reflns_av_R_equivalents 0.0282
_diffrn_reflns_av_sigmaI/netI 0.0361
_diffrn_reflns_limit_h_max 10
_diffrn_reflns_limit_h_min -12
_diffrn_reflns_limit_k_max 13
_diffrn_reflns_limit_k_min -13
_diffrn_reflns_limit_l_max 16
_diffrn_reflns_limit_l_min -16
_diffrn_reflns_number 10419
_diffrn_reflns_theta_full 66.67
_diffrn_reflns_theta_max 66.67
_diffrn_reflns_theta_min 3.47
_exptl_absorpt_coefficient_mu 1.984
_exptl_absorpt_correction_T_max 0.853
_exptl_absorpt_correction_T_min 0.788
_exptl_absorpt_correction_type multi-scan
_exptl_absorpt_process_details 'SADABS (Bruker, 2006)'
_exptl_crystal_colour colorless
_exptl_crystal_density_diffrn 1.379
_exptl_crystal_density_method 'not measured'
_exptl_crystal_description prismatic
_exptl_crystal_F_000 676
_exptl_crystal_size_max 0.12
_exptl_crystal_size_mid 0.10
_exptl_crystal_size_min 0.08
_refine_diff_density_max 0.201
_refine_diff_density_min -0.260
_refine_diff_density_rms 0.048
_refine_ls_extinction_method none
_refine_ls_goodness_of_fit_ref 1.026
_refine_ls_hydrogen_treatment mixed
_refine_ls_matrix_type full
_refine_ls_number_parameters 430
_refine_ls_number_reflns 4889
_refine_ls_number_restraints 0
_refine_ls_restrained_S_all 1.026
_refine_ls_R_factor_all 0.0550
_refine_ls_R_factor_gt 0.0418
_refine_ls_shift/su_max 0.001
_refine_ls_shift/su_mean 0.000
_refine_ls_structure_factor_coef Fsqd
_refine_ls_weighting_details 'calc w=1/[\s^2^(Fo^2^)+(0.0613P)^2^+0.2428P] where P=(Fo^2^+2Fc^2^)/3'
_refine_ls_weighting_scheme calc
_refine_ls_wR_factor_gt 0.1041
_refine_ls_wR_factor_ref 0.1129
_reflns_number_gt 3875
_reflns_number_total 4889
_reflns_threshold_expression >2sigma(I)
_cod_data_source_file cs0c02121_si_003.cif
_cod_data_source_block 2fin
_cod_depositor_comments
;
The following automatic conversions were performed:

data item '_symmetry_cell_setting' value 'Triclinic' was changed to
'triclinic' in accordance with the
/home/data/users/saulius/crontab/automatic-downloads/rss-feeds/ACS/lib/dictionaries/cif_core.dic
dictionary named 'cif_core.dic' version 2.4.2 last updated on
2011-04-26.

Automatic conversion script
Id: cif_fix_values 7556 2019-12-06 15:28:31Z antanas 
;
_cod_original_sg_symbol_Hall -P1
_cod_original_sg_symbol_H-M P-1
_cod_database_code 4518044

loop_
_symmetry_equiv_pos_as_xyz
'x, y, z'
'-x, -y, -z'

loop_
_atom_site_label
_atom_site_type_symbol
_atom_site_fract_x
_atom_site_fract_y
_atom_site_fract_z
_atom_site_U_iso_or_equiv
_atom_site_adp_type
_atom_site_occupancy
_atom_site_symmetry_multiplicity
_atom_site_calc_flag
_atom_site_refinement_flags
_atom_site_disorder_assembly
_atom_site_disorder_group
P1 P 0.01034(5) 0.83008(5) 0.36515(4) 0.03175(15) Uani 1 1 d . . .
Cl1 Cl -0.66042(7) 0.40828(7) 0.12479(6) 0.0740(2) Uani 1 1 d . . .
O1 O 0.16117(13) 0.89800(12) 0.38591(10) 0.0325(3) Uani 1 1 d . . .
O2 O 0.01034(14) 0.81556(15) 0.47024(11) 0.0449(4) Uani 1 1 d . . .
O3 O -0.09509(13) 0.89260(13) 0.29691(11) 0.0401(3) Uani 1 1 d . . .
O4 O 0.17428(18) 1.19701(18) 0.18407(14) 0.0646(5) Uani 1 1 d . . .
O5 O -0.48703(19) 0.8770(2) -0.07745(16) 0.0812(7) Uani 1 1 d . . .
N1 N 0.26599(17) 0.86945(16) 0.61628(14) 0.0373(4) Uani 1 1 d . . .
N2 N 0.08179(18) 1.07913(17) 0.26660(13) 0.0397(4) Uani 1 1 d . . .
N3 N -0.15140(18) 1.01737(17) 0.08840(13) 0.0414(4) Uani 1 1 d . . .
N4 N -0.3490(2) 0.84224(19) 0.08275(16) 0.0481(5) Uani 1 1 d . . .
C1 C 0.33526(19) 1.03464(19) 0.53191(16) 0.0320(4) Uani 1 1 d . . .
C2 C 0.19763(19) 1.02143(17) 0.43823(15) 0.0297(4) Uani 1 1 d . . .
C3 C 0.2061(2) 1.10195(19) 0.36181(16) 0.0352(5) Uani 1 1 d . . .
C4 C 0.2333(2) 1.2303(2) 0.41931(17) 0.0412(5) Uani 1 1 d . . .
H4A H 0.2353 1.2849 0.3720 0.049 Uiso 1 1 calc R . .
H4B H 0.1603 1.2442 0.4425 0.049 Uiso 1 1 calc R . .
C5 C 0.4464(2) 1.3661(2) 0.54568(19) 0.0480(6) Uani 1 1 d . . .
H5 H 0.4126 1.4284 0.5122 0.058 Uiso 1 1 calc R . .
C6 C 0.5737(2) 1.3873(2) 0.62724(19) 0.0524(6) Uani 1 1 d . . .
H6 H 0.6245 1.4634 0.6489 0.063 Uiso 1 1 calc R . .
C7 C 0.6245(2) 1.2954(2) 0.67602(18) 0.0490(6) Uani 1 1 d . . .
H7 H 0.7106 1.3089 0.7302 0.059 Uiso 1 1 calc R . .
C8 C 0.5475(2) 1.1824(2) 0.64454(17) 0.0425(5) Uani 1 1 d . . .
H8 H 0.5830 1.1205 0.6777 0.051 Uiso 1 1 calc R . .
C9 C 0.41719(19) 1.16013(19) 0.56365(15) 0.0338(4) Uani 1 1 d . . .
C10 C 0.3676(2) 1.25279(19) 0.51262(16) 0.0377(5) Uani 1 1 d . . .
C11 C 0.3178(2) 0.99796(19) 0.62869(15) 0.0362(5) Uani 1 1 d . . .
H11A H 0.4053 1.0179 0.6879 0.043 Uiso 1 1 calc R . .
H11B H 0.2553 1.0445 0.6453 0.043 Uiso 1 1 calc R . .
C12 C 0.2446(2) 0.8392(2) 0.71136(18) 0.0522(6) Uani 1 1 d . . .
H12A H 0.3180 0.8811 0.7756 0.063 Uiso 1 1 calc R . .
H12B H 0.1584 0.8590 0.7112 0.063 Uiso 1 1 calc R . .
C13 C 0.2441(4) 0.7087(3) 0.7004(3) 0.0910(11) Uani 1 1 d . . .
H13A H 0.2751 0.6851 0.7688 0.109 Uiso 1 1 calc R . .
H13B H 0.1527 0.6662 0.6584 0.109 Uiso 1 1 calc R . .
C14 C 0.3378(4) 0.6815(3) 0.6482(3) 0.0939(11) Uani 1 1 d . . .
H14A H 0.2990 0.6094 0.5958 0.113 Uiso 1 1 calc R . .
H14B H 0.4247 0.6699 0.6993 0.113 Uiso 1 1 calc R . .
C15 C 0.3572(3) 0.7856(2) 0.5975(2) 0.0552(6) Uani 1 1 d . . .
H15A H 0.3318 0.7600 0.5228 0.066 Uiso 1 1 calc R . .
H15B H 0.4517 0.8241 0.6287 0.066 Uiso 1 1 calc R . .
C16 C 0.0132(2) 0.68943(19) 0.29330(17) 0.0388(5) Uani 1 1 d . . .
C17 C 0.0440(3) 0.5924(2) 0.3418(2) 0.0630(7) Uani 1 1 d . . .
H17 H 0.0599 0.5971 0.4124 0.076 Uiso 1 1 calc R . .
C18 C 0.0512(3) 0.4854(3) 0.2824(4) 0.0884(12) Uani 1 1 d . . .
H18 H 0.0728 0.4194 0.3142 0.106 Uiso 1 1 calc R . .
C19 C 0.0267(3) 0.4792(3) 0.1788(3) 0.0884(11) Uani 1 1 d . . .
H19 H 0.0340 0.4092 0.1408 0.106 Uiso 1 1 calc R . .
C20 C -0.0082(3) 0.5736(3) 0.1302(3) 0.0770(9) Uani 1 1 d . . .
H20 H -0.0273 0.5676 0.0589 0.092 Uiso 1 1 calc R . .
C21 C -0.0151(2) 0.6782(2) 0.18722(19) 0.0536(6) Uani 1 1 d . . .
H21 H -0.0394 0.7427 0.1537 0.064 Uiso 1 1 calc R . .
C22 C 0.0787(2) 1.1284(2) 0.18392(17) 0.0434(5) Uani 1 1 d . . .
C23 C -0.0527(2) 1.0976(2) 0.08801(16) 0.0415(5) Uani 1 1 d . . .
C24 C -0.0649(3) 1.1533(2) 0.00339(19) 0.0557(6) Uani 1 1 d . . .
H24 H 0.0065 1.2085 0.0059 0.067 Uiso 1 1 calc R . .
C25 C -0.1839(3) 1.1255(3) -0.0841(2) 0.0742(9) Uani 1 1 d . . .
H25 H -0.1948 1.1612 -0.1424 0.089 Uiso 1 1 calc R . .
C26 C -0.2872(3) 1.0438(3) -0.0843(2) 0.0706(9) Uani 1 1 d . . .
H26 H -0.3697 1.0245 -0.1425 0.085 Uiso 1 1 calc R . .
C27 C -0.2670(2) 0.9911(2) 0.00255(18) 0.0482(6) Uani 1 1 d . . .
C28 C -0.3789(2) 0.8986(2) -0.00053(19) 0.0538(6) Uani 1 1 d . . .
C29 C -0.4294(2) 0.7418(2) 0.09147(18) 0.0456(5) Uani 1 1 d . . .
C30 C -0.5628(3) 0.6993(3) 0.0226(2) 0.0733(9) Uani 1 1 d . . .
H30 H -0.6060 0.7399 -0.0313 0.088 Uiso 1 1 calc R . .
C31 C -0.6323(3) 0.5969(3) 0.0335(2) 0.0755(10) Uani 1 1 d . . .
H31 H -0.7216 0.5686 -0.0136 0.091 Uiso 1 1 calc R . .
C32 C -0.5714(2) 0.5371(2) 0.1123(2) 0.0546(6) Uani 1 1 d . . .
C33 C -0.4406(3) 0.5799(3) 0.1829(2) 0.0639(7) Uani 1 1 d . . .
H33 H -0.3992 0.5402 0.2379 0.077 Uiso 1 1 calc R . .
C34 C -0.3704(2) 0.6820(2) 0.1726(2) 0.0559(7) Uani 1 1 d . . .
H34 H -0.2820 0.7108 0.2212 0.067 Uiso 1 1 calc R . .
H1 H 0.3858(19) 0.9847(18) 0.5109(14) 0.021(5) Uiso 1 1 d . . .
H2 H 0.129(2) 1.043(2) 0.4648(17) 0.039(6) Uiso 1 1 d . . .
H3 H 0.285(2) 1.089(2) 0.3428(17) 0.041(6) Uiso 1 1 d . . .
H1N H 0.178(3) 0.845(2) 0.559(2) 0.055(7) Uiso 1 1 d . . .
H2N H 0.010(3) 1.025(3) 0.262(2) 0.075(9) Uiso 1 1 d . . .
H4N H -0.269(3) 0.868(2) 0.137(2) 0.059(8) Uiso 1 1 d . . .

loop_
_atom_site_aniso_label
_atom_site_aniso_U_11
_atom_site_aniso_U_22
_atom_site_aniso_U_33
_atom_site_aniso_U_23
_atom_site_aniso_U_13
_atom_site_aniso_U_12
P1 0.0277(3) 0.0321(3) 0.0328(3) 0.0055(2) 0.0096(2) 0.0020(2)
Cl1 0.0678(4) 0.0612(5) 0.0900(5) 0.0102(4) 0.0346(4) -0.0138(3)
O1 0.0297(7) 0.0293(8) 0.0360(7) 0.0020(6) 0.0120(6) 0.0017(6)
O2 0.0371(8) 0.0573(10) 0.0381(8) 0.0083(7) 0.0146(6) -0.0021(7)
O3 0.0318(7) 0.0378(9) 0.0470(8) 0.0100(7) 0.0102(6) 0.0069(6)
O4 0.0592(10) 0.0728(13) 0.0538(10) 0.0233(10) 0.0166(8) -0.0186(10)
O5 0.0565(11) 0.0896(16) 0.0621(12) 0.0298(11) -0.0153(9) -0.0133(10)
N1 0.0345(9) 0.0425(11) 0.0335(9) 0.0124(8) 0.0102(7) 0.0050(8)
N2 0.0357(9) 0.0418(11) 0.0349(9) 0.0117(8) 0.0070(7) -0.0016(8)
N3 0.0437(10) 0.0406(11) 0.0338(9) 0.0092(8) 0.0082(8) 0.0033(8)
N4 0.0379(10) 0.0489(13) 0.0440(11) 0.0120(9) 0.0018(8) -0.0017(9)
C1 0.0272(9) 0.0317(11) 0.0361(10) 0.0051(9) 0.0111(8) 0.0061(9)
C2 0.0286(9) 0.0268(10) 0.0323(10) 0.0037(8) 0.0112(8) 0.0027(8)
C3 0.0292(10) 0.0363(12) 0.0362(11) 0.0087(9) 0.0088(9) 0.0015(9)
C4 0.0375(11) 0.0346(12) 0.0448(12) 0.0112(10) 0.0079(9) 0.0041(9)
C5 0.0461(12) 0.0369(13) 0.0526(14) 0.0076(11) 0.0126(10) -0.0023(10)
C6 0.0461(13) 0.0441(15) 0.0541(14) 0.0018(12) 0.0120(11) -0.0102(11)
C7 0.0332(11) 0.0529(15) 0.0467(13) -0.0004(11) 0.0059(9) -0.0059(10)
C8 0.0325(10) 0.0458(14) 0.0427(12) 0.0076(10) 0.0085(9) 0.0030(10)
C9 0.0280(9) 0.0358(12) 0.0357(11) 0.0025(9) 0.0120(8) 0.0031(8)
C10 0.0335(10) 0.0358(12) 0.0401(11) 0.0048(9) 0.0120(9) 0.0006(9)
C11 0.0326(10) 0.0382(12) 0.0331(10) 0.0046(9) 0.0088(8) 0.0035(9)
C12 0.0485(13) 0.0713(18) 0.0379(12) 0.0217(12) 0.0154(10) 0.0051(12)
C13 0.135(3) 0.067(2) 0.079(2) 0.0339(18) 0.050(2) -0.001(2)
C14 0.132(3) 0.070(2) 0.110(3) 0.051(2) 0.063(3) 0.045(2)
C15 0.0629(15) 0.0464(15) 0.0661(16) 0.0197(13) 0.0302(13) 0.0213(12)
C16 0.0287(10) 0.0337(12) 0.0497(13) 0.0049(10) 0.0125(9) 0.0006(9)
C17 0.0598(15) 0.0421(16) 0.0816(19) 0.0164(14) 0.0199(14) 0.0087(12)
C18 0.0697(19) 0.0358(17) 0.156(4) 0.026(2) 0.036(2) 0.0147(14)
C19 0.074(2) 0.061(2) 0.121(3) -0.030(2) 0.045(2) -0.0011(17)
C20 0.0745(19) 0.070(2) 0.078(2) -0.0228(17) 0.0339(16) 0.0023(17)
C21 0.0518(14) 0.0521(16) 0.0511(14) -0.0068(12) 0.0211(11) -0.0002(12)
C22 0.0457(12) 0.0432(14) 0.0376(12) 0.0111(10) 0.0126(10) 0.0004(10)
C23 0.0497(12) 0.0373(13) 0.0354(11) 0.0096(10) 0.0141(9) 0.0032(10)
C24 0.0687(16) 0.0495(15) 0.0420(13) 0.0181(12) 0.0135(12) -0.0018(12)
C25 0.084(2) 0.076(2) 0.0460(15) 0.0340(15) 0.0037(14) -0.0044(16)
C26 0.0682(17) 0.076(2) 0.0430(14) 0.0251(14) -0.0065(12) -0.0042(15)
C27 0.0492(13) 0.0472(15) 0.0371(12) 0.0115(11) 0.0041(10) 0.0043(11)
C28 0.0456(13) 0.0538(16) 0.0477(14) 0.0130(12) 0.0027(11) 0.0026(11)
C29 0.0389(11) 0.0457(14) 0.0469(13) 0.0082(11) 0.0117(10) 0.0031(10)
C30 0.0494(15) 0.080(2) 0.0662(18) 0.0287(16) -0.0046(13) -0.0098(14)
C31 0.0472(14) 0.088(2) 0.0653(18) 0.0143(17) 0.0006(13) -0.0205(15)
C32 0.0491(14) 0.0524(16) 0.0626(16) 0.0044(13) 0.0263(12) -0.0015(12)
C33 0.0464(14) 0.0650(19) 0.0765(18) 0.0285(15) 0.0170(13) 0.0008(13)
C34 0.0370(12) 0.0595(17) 0.0618(16) 0.0182(13) 0.0089(11) -0.0017(11)

loop_
_atom_type_symbol
_atom_type_description
_atom_type_scat_dispersion_real
_atom_type_scat_dispersion_imag
_atom_type_scat_source
C C 0.0181 0.0091 'International Tables Vol C Tables 4.2.6.8 and 6.1.1.4'
H H 0.0000 0.0000 'International Tables Vol C Tables 4.2.6.8 and 6.1.1.4'
N N 0.0311 0.0180 'International Tables Vol C Tables 4.2.6.8 and 6.1.1.4'
O O 0.0492 0.0322 'International Tables Vol C Tables 4.2.6.8 and 6.1.1.4'
P P 0.2955 0.4335 'International Tables Vol C Tables 4.2.6.8 and 6.1.1.4'
Cl Cl 0.3639 0.7018 'International Tables Vol C Tables 4.2.6.8 and 6.1.1.4'

loop_
_geom_angle_atom_site_label_1
_geom_angle_atom_site_label_2
_geom_angle_atom_site_label_3
_geom_angle
_geom_angle_site_symmetry_1
_geom_angle_site_symmetry_3
_geom_angle_publ_flag
O3 P1 O2 118.59(9) . . ?
O3 P1 O1 109.29(8) . . ?
O2 P1 O1 106.90(8) . . ?
O3 P1 C16 110.32(9) . . ?
O2 P1 C16 110.51(10) . . ?
O1 P1 C16 99.44(8) . . ?
C2 O1 P1 117.28(11) . . ?
C11 N1 C15 114.98(17) . . ?
C11 N1 C12 112.58(18) . . ?
C15 N1 C12 105.07(18) . . ?
C11 N1 H1N 111.7(15) . . ?
C15 N1 H1N 106.3(16) . . ?
C12 N1 H1N 105.5(15) . . ?
C22 N2 C3 119.73(17) . . ?
C22 N2 H2N 120.7(18) . . ?
C3 N2 H2N 119.3(18) . . ?
C23 N3 C27 117.55(19) . . ?
C28 N4 C29 126.4(2) . . ?
C28 N4 H4N 117.9(17) . . ?
C29 N4 H4N 115.7(17) . . ?
C9 C1 C11 108.51(16) . . ?
C9 C1 C2 113.79(17) . . ?
C11 C1 C2 111.88(16) . . ?
C9 C1 H1 107.1(12) . . ?
C11 C1 H1 109.0(12) . . ?
C2 C1 H1 106.4(12) . . ?
O1 C2 C3 109.90(16) . . ?
O1 C2 C1 108.08(16) . . ?
C3 C2 C1 111.17(15) . . ?
O1 C2 H2 109.7(13) . . ?
C3 C2 H2 109.4(13) . . ?
C1 C2 H2 108.5(13) . . ?
N2 C3 C2 111.51(16) . . ?
N2 C3 C4 111.61(18) . . ?
C2 C3 C4 107.04(17) . . ?
N2 C3 H3 109.1(13) . . ?
C2 C3 H3 109.5(13) . . ?
C4 C3 H3 108.0(13) . . ?
C10 C4 C3 109.96(18) . . ?
C10 C4 H4A 109.7 . . ?
C3 C4 H4A 109.7 . . ?
C10 C4 H4B 109.7 . . ?
C3 C4 H4B 109.7 . . ?
H4A C4 H4B 108.2 . . ?
C6 C5 C10 121.2(2) . . ?
C6 C5 H5 119.4 . . ?
C10 C5 H5 119.4 . . ?
C7 C6 C5 119.6(2) . . ?
C7 C6 H6 120.2 . . ?
C5 C6 H6 120.2 . . ?
C6 C7 C8 120.0(2) . . ?
C6 C7 H7 120.0 . . ?
C8 C7 H7 120.0 . . ?
C7 C8 C9 121.0(2) . . ?
C7 C8 H8 119.5 . . ?
C9 C8 H8 119.5 . . ?
C10 C9 C8 118.74(19) . . ?
C10 C9 C1 121.84(17) . . ?
C8 C9 C1 119.39(19) . . ?
C9 C10 C5 119.4(2) . . ?
C9 C10 C4 120.47(18) . . ?
C5 C10 C4 120.1(2) . . ?
N1 C11 C1 114.65(17) . . ?
N1 C11 H11A 108.6 . . ?
C1 C11 H11A 108.6 . . ?
N1 C11 H11B 108.6 . . ?
C1 C11 H11B 108.6 . . ?
H11A C11 H11B 107.6 . . ?
C13 C12 N1 103.4(2) . . ?
C13 C12 H12A 111.1 . . ?
N1 C12 H12A 111.1 . . ?
C13 C12 H12B 111.1 . . ?
N1 C12 H12B 111.1 . . ?
H12A C12 H12B 109.0 . . ?
C14 C13 C12 106.7(2) . . ?
C14 C13 H13A 110.4 . . ?
C12 C13 H13A 110.4 . . ?
C14 C13 H13B 110.4 . . ?
C12 C13 H13B 110.4 . . ?
H13A C13 H13B 108.6 . . ?
C13 C14 C15 107.1(3) . . ?
C13 C14 H14A 110.3 . . ?
C15 C14 H14A 110.3 . . ?
C13 C14 H14B 110.3 . . ?
C15 C14 H14B 110.3 . . ?
H14A C14 H14B 108.6 . . ?
C14 C15 N1 105.9(2) . . ?
C14 C15 H15A 110.6 . . ?
N1 C15 H15A 110.6 . . ?
C14 C15 H15B 110.6 . . ?
N1 C15 H15B 110.6 . . ?
H15A C15 H15B 108.7 . . ?
C17 C16 C21 119.1(2) . . ?
C17 C16 P1 121.4(2) . . ?
C21 C16 P1 119.45(18) . . ?
C16 C17 C18 119.0(3) . . ?
C16 C17 H17 120.5 . . ?
C18 C17 H17 120.5 . . ?
C19 C18 C17 120.1(3) . . ?
C19 C18 H18 120.0 . . ?
C17 C18 H18 120.0 . . ?
C20 C19 C18 120.9(3) . . ?
C20 C19 H19 119.5 . . ?
C18 C19 H19 119.5 . . ?
C19 C20 C21 119.5(3) . . ?
C19 C20 H20 120.2 . . ?
C21 C20 H20 120.2 . . ?
C20 C21 C16 121.3(3) . . ?
C20 C21 H21 119.3 . . ?
C16 C21 H21 119.3 . . ?
O4 C22 N2 123.7(2) . . ?
O4 C22 C23 120.12(19) . . ?
N2 C22 C23 116.14(18) . . ?
N3 C23 C24 123.2(2) . . ?
N3 C23 C22 118.45(18) . . ?
C24 C23 C22 118.4(2) . . ?
C25 C24 C23 118.7(2) . . ?
C25 C24 H24 120.7 . . ?
C23 C24 H24 120.7 . . ?
C24 C25 C26 118.8(2) . . ?
C24 C25 H25 120.6 . . ?
C26 C25 H25 120.6 . . ?
C25 C26 C27 119.2(2) . . ?
C25 C26 H26 120.4 . . ?
C27 C26 H26 120.4 . . ?
N3 C27 C26 122.6(2) . . ?
N3 C27 C28 118.8(2) . . ?
C26 C27 C28 118.6(2) . . ?
O5 C28 N4 124.7(2) . . ?
O5 C28 C27 119.2(2) . . ?
N4 C28 C27 116.0(2) . . ?
C34 C29 C30 118.2(2) . . ?
C34 C29 N4 117.9(2) . . ?
C30 C29 N4 123.9(2) . . ?
C31 C30 C29 120.3(3) . . ?
C31 C30 H30 119.8 . . ?
C29 C30 H30 119.8 . . ?
C32 C31 C30 120.7(2) . . ?
C32 C31 H31 119.7 . . ?
C30 C31 H31 119.7 . . ?
C31 C32 C33 119.7(2) . . ?
C31 C32 Cl1 120.1(2) . . ?
C33 C32 Cl1 120.3(2) . . ?
C32 C33 C34 120.1(3) . . ?
C32 C33 H33 120.0 . . ?
C34 C33 H33 120.0 . . ?
C29 C34 C33 121.0(2) . . ?
C29 C34 H34 119.5 . . ?
C33 C34 H34 119.5 . . ?

loop_
_geom_bond_atom_site_label_1
_geom_bond_atom_site_label_2
_geom_bond_distance
_geom_bond_site_symmetry_2
_geom_bond_publ_flag
P1 O3 1.4885(15) . ?
P1 O2 1.4978(15) . ?
P1 O1 1.6255(13) . ?
P1 C16 1.795(2) . ?
Cl1 C32 1.741(3) . ?
O1 C2 1.449(2) . ?
O4 C22 1.227(3) . ?
O5 C28 1.223(3) . ?
N1 C11 1.485(3) . ?
N1 C15 1.501(3) . ?
N1 C12 1.506(3) . ?
N1 H1N 0.96(3) . ?
N2 C22 1.339(3) . ?
N2 C3 1.456(3) . ?
N2 H2N 0.91(3) . ?
N3 C23 1.333(3) . ?
N3 C27 1.334(3) . ?
N4 C28 1.350(3) . ?
N4 C29 1.414(3) . ?
N4 H4N 0.89(3) . ?
C1 C9 1.526(3) . ?
C1 C11 1.535(3) . ?
C1 C2 1.537(3) . ?
C1 H1 0.92(2) . ?
C2 C3 1.518(3) . ?
C2 H2 0.98(2) . ?
C3 C4 1.526(3) . ?
C3 H3 0.99(2) . ?
C4 C10 1.505(3) . ?
C4 H4A 0.9700 . ?
C4 H4B 0.9700 . ?
C5 C6 1.383(3) . ?
C5 C10 1.396(3) . ?
C5 H5 0.9300 . ?
C6 C7 1.371(4) . ?
C6 H6 0.9300 . ?
C7 C8 1.386(3) . ?
C7 H7 0.9300 . ?
C8 C9 1.400(3) . ?
C8 H8 0.9300 . ?
C9 C10 1.390(3) . ?
C11 H11A 0.9700 . ?
C11 H11B 0.9700 . ?
C12 C13 1.481(4) . ?
C12 H12A 0.9700 . ?
C12 H12B 0.9700 . ?
C13 C14 1.479(5) . ?
C13 H13A 0.9700 . ?
C13 H13B 0.9700 . ?
C14 C15 1.497(4) . ?
C14 H14A 0.9700 . ?
C14 H14B 0.9700 . ?
C15 H15A 0.9700 . ?
C15 H15B 0.9700 . ?
C16 C17 1.377(3) . ?
C16 C21 1.382(3) . ?
C17 C18 1.415(5) . ?
C17 H17 0.9300 . ?
C18 C19 1.360(5) . ?
C18 H18 0.9300 . ?
C19 C20 1.358(5) . ?
C19 H19 0.9300 . ?
C20 C21 1.375(4) . ?
C20 H20 0.9300 . ?
C21 H21 0.9300 . ?
C22 C23 1.504(3) . ?
C23 C24 1.383(3) . ?
C24 C25 1.367(4) . ?
C24 H24 0.9300 . ?
C25 C26 1.376(4) . ?
C25 H25 0.9300 . ?
C26 C27 1.378(3) . ?
C26 H26 0.9300 . ?
C27 C28 1.503(3) . ?
C29 C34 1.376(3) . ?
C29 C30 1.384(3) . ?
C30 C31 1.383(4) . ?
C30 H30 0.9300 . ?
C31 C32 1.357(4) . ?
C31 H31 0.9300 . ?
C32 C33 1.371(4) . ?
C33 C34 1.380(4) . ?
C33 H33 0.9300 . ?
C34 H34 0.9300 . ?
